data_7106818
loop_
_publ_author_name
'Ryo Sekiya'
'Reiko Kuroda'

_publ_section_title
;
 Controlling stereoselectivity of solid-state photoreactions by co-crystal
 formation
;
_journal_name_full Chem.Commun.
_journal_page_first 10097
_journal_paper_doi 10.1039/c1cc13484a
_journal_volume 47
_journal_year 2011
_chemical_formula_moiety 'C13 H13 Br O S'
_chemical_formula_sum 'C13 H13 Br O S'
_chemical_formula_weight 297.2
_chemical_name_common
;cis-6-bromo-9b-methyl-2,3,4a,9b-tetrahydro-1H-
dibenzothiophene-4-one
;
_chemical_name_systematic
;
cis-6-bromo-9b-methyl-2,3,4a,9b-tetrahydro-1H-
dibenzothiophene-4-one
;
_space_group_IT_number 14
_symmetry_cell_setting monoclinic
_symmetry_space_group_name_Hall '-P 2yn'
_symmetry_space_group_name_H-M 'P 1 21/n 1'
_atom_sites_solution_hydrogens geom
_atom_sites_solution_primary direct
_atom_sites_solution_secondary difmap
_audit_creation_date 2010-11-17T19:25:02-00:00
_audit_creation_method 'WinGX routine CIF_UPDATE'
_cell_angle_alpha 90
_cell_angle_beta 103.40(3)
_cell_angle_gamma 90
_cell_formula_units_Z 4
_cell_length_a 9.6070(19)
_cell_length_b 7.5770(15)
_cell_length_c 17.375(4)
_cell_measurement_reflns_used 4831
_cell_measurement_temperature 103(2)
_cell_measurement_theta_max 27.87
_cell_measurement_theta_min 2.23
_cell_volume 1230.3(5)
_computing_cell_refinement 'Bruker XSCANS'
_computing_data_collection 'Bruker XSCANS'
_computing_structure_refinement 'SHELXL-97 (Sheldrick, 1997)'
_computing_structure_solution 'SHELXS-97 (Sheldrick, 1997)'
_diffrn_ambient_temperature 103(2)
_diffrn_measured_fraction_theta_full 0.971
_diffrn_measured_fraction_theta_max 0.971
_diffrn_measurement_device_type 'Bruker P4'
_diffrn_measurement_method '\w scans'
_diffrn_radiation_monochromator graphite
_diffrn_radiation_probe x-ray
_diffrn_radiation_source 'Fine-focus sealed tube'
_diffrn_radiation_type MoK\a
_diffrn_radiation_wavelength 0.71073
_diffrn_reflns_av_R_equivalents 0.0387
_diffrn_reflns_av_unetI/netI 0.0381
_diffrn_reflns_limit_h_max 12
_diffrn_reflns_limit_h_min -12
_diffrn_reflns_limit_k_max 9
_diffrn_reflns_limit_k_min -9
_diffrn_reflns_limit_l_max 22
_diffrn_reflns_limit_l_min -22
_diffrn_reflns_number 10251
_diffrn_reflns_theta_full 27.87
_diffrn_reflns_theta_max 27.87
_diffrn_reflns_theta_min 2.23
_exptl_absorpt_coefficient_mu 3.486
_exptl_absorpt_correction_T_max 0.7219
_exptl_absorpt_correction_T_min 0.3361
_exptl_absorpt_correction_type empirical
_exptl_absorpt_process_details 'SADABS ver 2.03'
_exptl_crystal_colour colorless
_exptl_crystal_density_diffrn 1.605
_exptl_crystal_density_method 'not measured'
_exptl_crystal_description block
_exptl_crystal_F_000 600
_exptl_crystal_size_max 0.4
_exptl_crystal_size_mid 0.1
_exptl_crystal_size_min 0.1
_refine_diff_density_max 0.923
_refine_diff_density_min -0.351
_refine_diff_density_rms 0.087
_refine_ls_extinction_method none
_refine_ls_goodness_of_fit_ref 1.066
_refine_ls_hydrogen_treatment constr
_refine_ls_matrix_type full
_refine_ls_number_parameters 145
_refine_ls_number_reflns 2840
_refine_ls_number_restraints 0
_refine_ls_restrained_S_all 1.066
_refine_ls_R_factor_all 0.0364
_refine_ls_R_factor_gt 0.0317
_refine_ls_shift/su_max 0.000
_refine_ls_shift/su_mean 0.000
_refine_ls_structure_factor_coef Fsqd
_refine_ls_weighting_details 'calc w=1/[\s^2^(Fo^2^)+(0.0425P)^2^+0.3879P] where P=(Fo^2^+2Fc^2^)/3'
_refine_ls_weighting_scheme calc
_refine_ls_wR_factor_gt 0.0793
_refine_ls_wR_factor_ref 0.082
_reflns_number_gt 2553
_reflns_number_total 2840
_reflns_threshold_expression >2sigma(I)
_cod_data_source_file c1cc13484a.txt
_cod_data_source_block compound_3c
_cod_depositor_comments
;
The following automatic conversions were performed:

'_diffrn_radiation_probe' value 'X-ray' changed to 'x-ray' according
to the built-in table from CIF Core dictionary named 'cif_core.dic'
version 2.4.1 from 2010-06-29.

Automatic conversion script
Id: cif_fix_values 1715 2011-07-08 13:25:40Z adriana 
;
_cod_original_cell_volume 1230.3(4)
_cod_original_sg_symbol_H-M ' P21/n'
_cod_database_code 7106818

loop_
_symmetry_equiv_pos_as_xyz
'x, y, z'
'-x+1/2, y+1/2, -z+1/2'
'-x, -y, -z'
'x-1/2, -y-1/2, z-1/2'

loop_
_atom_site_label
_atom_site_type_symbol
_atom_site_fract_x
_atom_site_fract_y
_atom_site_fract_z
_atom_site_U_iso_or_equiv
_atom_site_adp_type
_atom_site_occupancy
_atom_site_symmetry_multiplicity
_atom_site_calc_flag
_atom_site_refinement_flags
_atom_site_disorder_assembly
_atom_site_disorder_group
C1 C 0.5881(2) -0.0767(3) 0.27170(13) 0.0230(4) Uani 1 1 d . . .
H1 H 0.5999 -0.1572 0.3146 0.028 Uiso 1 1 calc R . .
C2 C 0.5501(2) 0.0982(3) 0.28148(11) 0.0183(4) Uani 1 1 d . . .
C3 C 0.5341(2) 0.2150(2) 0.21752(12) 0.0188(4) Uani 1 1 d . . .
C4 C 0.5543(2) 0.1568(3) 0.14544(12) 0.0203(4) Uani 1 1 d . . .
C5 C 0.5909(2) -0.0178(3) 0.13512(13) 0.0236(4) Uani 1 1 d . . .
H5 H 0.6037 -0.0577 0.0854 0.028 Uiso 1 1 calc R . .
C6 C 0.6085(2) -0.1328(3) 0.19904(13) 0.0244(4) Uani 1 1 d . . .
H6 H 0.635 -0.2519 0.1929 0.029 Uiso 1 1 calc R . .
C7 C 0.5111(2) 0.1777(2) 0.35381(12) 0.0185(4) Uani 1 1 d . . .
C8 C 0.5301(2) 0.3802(3) 0.34556(12) 0.0201(4) Uani 1 1 d . . .
H8 H 0.633 0.41 0.3677 0.024 Uiso 1 1 calc R . .
C9 C 0.4387(2) 0.4991(3) 0.38528(12) 0.0228(4) Uani 1 1 d . . .
C10 C 0.2903(2) 0.4373(3) 0.38660(13) 0.0264(5) Uani 1 1 d . . .
H10A H 0.2255 0.4601 0.3343 0.032 Uiso 1 1 calc R . .
H10B H 0.2549 0.506 0.4266 0.032 Uiso 1 1 calc R . .
C11 C 0.2864(2) 0.2406(3) 0.40590(13) 0.0248(4) Uani 1 1 d . . .
H11A H 0.34 0.2196 0.4611 0.03 Uiso 1 1 calc R . .
H11B H 0.1861 0.2031 0.4013 0.03 Uiso 1 1 calc R . .
C12 C 0.3525(2) 0.1317(3) 0.34941(12) 0.0215(4) Uani 1 1 d . . .
H12A H 0.2965 0.151 0.2946 0.026 Uiso 1 1 calc R . .
H12B H 0.3455 0.0049 0.3619 0.026 Uiso 1 1 calc R . .
C13 C 0.6084(2) 0.1135(3) 0.43152(12) 0.0251(4) Uani 1 1 d . . .
H13A H 0.5787 0.1683 0.4762 0.038 Uiso 1 1 calc R . .
H13B H 0.7077 0.1461 0.4329 0.038 Uiso 1 1 calc R . .
H13C H 0.6011 -0.0151 0.4351 0.038 Uiso 1 1 calc R . .
O1 O 0.48780(19) 0.6389(2) 0.41287(10) 0.0328(4) Uani 1 1 d . . .
S1 S 0.48681(5) 0.43019(6) 0.23905(3) 0.02200(13) Uani 1 1 d . . .
Br1 Br 0.52990(3) 0.31632(3) 0.059160(12) 0.03175(10) Uani 1 1 d . . .

loop_
_atom_site_aniso_label
_atom_site_aniso_U_11
_atom_site_aniso_U_22
_atom_site_aniso_U_33
_atom_site_aniso_U_23
_atom_site_aniso_U_13
_atom_site_aniso_U_12
C1 0.0239(10) 0.0169(9) 0.0280(11) 0.0049(8) 0.0057(8) 0.0018(8)
C2 0.0152(9) 0.0188(9) 0.0202(9) 0.0009(7) 0.0028(7) -0.0015(7)
C3 0.0174(9) 0.0148(9) 0.0233(10) 0.0014(7) 0.0029(8) 0.0003(7)
C4 0.0186(9) 0.0225(10) 0.0195(10) 0.0028(7) 0.0036(8) -0.0014(7)
C5 0.0215(10) 0.0251(10) 0.0248(10) -0.0045(8) 0.0063(8) -0.0027(8)
C6 0.0241(10) 0.0171(9) 0.0323(11) -0.0005(8) 0.0072(9) 0.0007(8)
C7 0.0179(9) 0.0173(9) 0.0198(10) 0.0027(7) 0.0036(7) 0.0004(7)
C8 0.0209(9) 0.0173(9) 0.0207(10) 0.0010(7) 0.0019(8) -0.0008(7)
C9 0.0298(11) 0.0190(9) 0.0185(10) 0.0027(8) 0.0038(8) 0.0034(8)
C10 0.0251(10) 0.0285(11) 0.0259(11) 0.0017(8) 0.0063(8) 0.0061(8)
C11 0.0214(10) 0.0287(11) 0.0243(11) 0.0013(9) 0.0056(8) 0.0013(8)
C12 0.0215(10) 0.0216(9) 0.0216(10) 0.0003(8) 0.0053(8) -0.0036(8)
C13 0.0262(10) 0.0277(11) 0.0197(10) 0.0047(8) 0.0015(8) 0.0032(9)
O1 0.0446(10) 0.0221(8) 0.0328(9) -0.0066(7) 0.0112(7) -0.0032(7)
S1 0.0283(3) 0.0153(2) 0.0224(3) 0.00411(18) 0.0059(2) 0.00340(18)
Br1 0.04413(17) 0.03058(15) 0.02040(14) 0.00615(8) 0.00723(10) 0.00105(9)

loop_
_atom_type_symbol
_atom_type_description
_atom_type_scat_dispersion_real
_atom_type_scat_dispersion_imag
_atom_type_scat_source
C C 0.0033 0.0016 'International Tables Vol C Tables 4.2.6.8 and 6.1.1.4'
H H 0 0 'International Tables Vol C Tables 4.2.6.8 and 6.1.1.4'
O O 0.0106 0.006 'International Tables Vol C Tables 4.2.6.8 and 6.1.1.4'
S S 0.1246 0.1234 'International Tables Vol C Tables 4.2.6.8 and 6.1.1.4'
Br Br -0.2901 2.4595 'International Tables Vol C Tables 4.2.6.8 and 6.1.1.4'

loop_
_geom_angle_atom_site_label_1
_geom_angle_atom_site_label_2
_geom_angle_atom_site_label_3
_geom_angle
_geom_angle_site_symmetry_1
_geom_angle_site_symmetry_3
_geom_angle_publ_flag
C6 C1 C2 119.85(18) . . ?
C6 C1 H1 120.1 . . ?
C2 C1 H1 120.1 . . ?
C1 C2 C3 119.16(18) . . ?
C1 C2 C7 126.87(17) . . ?
C3 C2 C7 113.78(17) . . ?
C4 C3 C2 120.26(18) . . ?
C4 C3 S1 125.91(15) . . ?
C2 C3 S1 113.83(15) . . ?
C3 C4 C5 120.84(18) . . ?
C3 C4 Br1 119.65(15) . . ?
C5 C4 Br1 119.51(16) . . ?
C6 C5 C4 118.70(19) . . ?
C6 C5 H5 120.6 . . ?
C4 C5 H5 120.6 . . ?
C1 C6 C5 121.18(19) . . ?
C1 C6 H6 119.4 . . ?
C5 C6 H6 119.4 . . ?
C2 C7 C13 112.74(16) . . ?
C2 C7 C12 107.40(16) . . ?
C13 C7 C12 111.38(17) . . ?
C2 C7 C8 104.99(16) . . ?
C13 C7 C8 109.48(16) . . ?
C12 C7 C8 110.66(16) . . ?
C9 C8 C7 116.55(17) . . ?
C9 C8 S1 108.25(13) . . ?
C7 C8 S1 106.96(13) . . ?
C9 C8 H8 108.3 . . ?
C7 C8 H8 108.3 . . ?
S1 C8 H8 108.3 . . ?
O1 C9 C10 123.3(2) . . ?
O1 C9 C8 118.7(2) . . ?
C10 C9 C8 117.95(18) . . ?
C9 C10 C11 112.19(17) . . ?
C9 C10 H10A 109.2 . . ?
C11 C10 H10A 109.2 . . ?
C9 C10 H10B 109.2 . . ?
C11 C10 H10B 109.2 . . ?
H10A C10 H10B 107.9 . . ?
C12 C11 C10 110.49(17) . . ?
C12 C11 H11A 109.6 . . ?
C10 C11 H11A 109.6 . . ?
C12 C11 H11B 109.6 . . ?
C10 C11 H11B 109.6 . . ?
H11A C11 H11B 108.1 . . ?
C11 C12 C7 113.43(17) . . ?
C11 C12 H12A 108.9 . . ?
C7 C12 H12A 108.9 . . ?
C11 C12 H12B 108.9 . . ?
C7 C12 H12B 108.9 . . ?
H12A C12 H12B 107.7 . . ?
C7 C13 H13A 109.5 . . ?
C7 C13 H13B 109.5 . . ?
H13A C13 H13B 109.5 . . ?
C7 C13 H13C 109.5 . . ?
H13A C13 H13C 109.5 . . ?
H13B C13 H13C 109.5 . . ?
C3 S1 C8 90.80(9) . . ?

loop_
_geom_bond_atom_site_label_1
_geom_bond_atom_site_label_2
_geom_bond_distance
_geom_bond_site_symmetry_2
_geom_bond_publ_flag
C1 C6 1.389(3) . ?
C1 C2 1.395(3) . ?
C1 H1 0.95 . ?
C2 C3 1.401(3) . ?
C2 C7 1.517(3) . ?
C3 C4 1.383(3) . ?
C3 S1 1.756(2) . ?
C4 C5 1.392(3) . ?
C4 Br1 1.897(2) . ?
C5 C6 1.391(3) . ?
C5 H5 0.95 . ?
C6 H6 0.95 . ?
C7 C13 1.533(3) . ?
C7 C12 1.547(3) . ?
C7 C8 1.556(3) . ?
C8 C9 1.530(3) . ?
C8 S1 1.840(2) . ?
C8 H8 1 . ?
C9 O1 1.212(3) . ?
C9 C10 1.505(3) . ?
C10 C11 1.531(3) . ?
C10 H10A 0.99 . ?
C10 H10B 0.99 . ?
C11 C12 1.529(3) . ?
C11 H11A 0.99 . ?
C11 H11B 0.99 . ?
C12 H12A 0.99 . ?
C12 H12B 0.99 . ?
C13 H13A 0.98 . ?
C13 H13B 0.98 . ?
C13 H13C 0.98 . ?
